data_7237218
loop_
_publ_author_name
'Yan, Nana'
'Wang, Lei'
'Liu, Xiaona'
'Wu, Pengfei'
'Sun, Tantan'
'Xu, Shutao'
'Han, Jingfeng'
'Guo, Peng'
'Tian, Peng'
'Liu, Zhongmin'

_publ_section_title
;
 A novel approach for facilitating the targeted synthesis of
 silicoaluminophosphates
;
_journal_issue 47
_journal_name_full 'Journal of Materials Chemistry A'
_journal_page_first 24186
_journal_paper_doi 10.1039/C8TA08134D
_journal_volume 6
_journal_year 2018
_chemical_formula_moiety 'C6.08 H17.04 Al3.57 N1.22 O17.31 P2.38 Si2.05'
_chemical_formula_sum 'C6.08 H17.04 Al3.57 N1.22 O17.31 P2.38 Si2.05'
_chemical_formula_weight 611.88
_space_group_IT_number 211
_space_group_name_Hall 'I 4 2 3'
_space_group_name_H-M_alt 'I 4 3 2'
_symmetry_cell_setting cubic
_symmetry_Int_Tables_number 211
_symmetry_space_group_name_Hall 'I 4 2 3'
_symmetry_space_group_name_H-M 'I 4 3 2'
_audit_update_record
;
2018-06-04 deposited with the CCDC.
2018-10-25 downloaded from the CCDC.
;
_cell_angle_alpha 90
_cell_angle_beta 90
_cell_angle_gamma 90
_cell_formula_units_Z 6
_cell_length_a 15.15680(10)
_cell_length_b 15.15680(10)
_cell_length_c 15.15680(10)
_cell_measurement_temperature 25
_cell_measurement_theta_max 60
_cell_measurement_theta_min 2.5
_cell_volume 3481.95(4)
_computing_structure_refinement TOPAS
_diffrn_ambient_temperature 25
_diffrn_measurement_device_type STOE
_diffrn_radiation_probe x-ray
_diffrn_radiation_source 'X-ray tube'
_diffrn_radiation_type 'Cu Ka1'
_diffrn_radiation_wavelength 1.5406
_exptl_absorpt_coefficient_mu 4.929
_exptl_crystal_colour WHITE
_exptl_crystal_density_diffrn 1.751
_pd_proc_ls_prof_R_factor 0.0154
_pd_proc_ls_prof_wR_expected 0.0157
_pd_proc_ls_prof_wR_factor 0.0584
_refine_ls_goodness_of_fit_all 1.347
_refine_ls_hydrogen_treatment mixed
_refine_ls_number_parameters 59
_refine_ls_R_I_factor 0.0211
_cod_data_source_file c8ta08134d2.cif
_cod_data_source_block DNL_6_EPA
_cod_depositor_comments
;
The following automatic conversions were performed:

data item '_diffrn_radiation_probe' value 'X-ray' was changed to
'x-ray' in accordance with the
/home/saulius/struct/COD-crude-data/automatic-downloads/DataCite-retrospective/RSC/depositions/lib/dictionaries/cif_core.dic
dictionary named 'cif_core.dic' version 2.4.2 last updated on
2011-04-26.

data item '_refine_ls_hydrogen_treatment' value 'MIXED' was changed
to 'mixed' in accordance with the
/home/saulius/struct/COD-crude-data/automatic-downloads/DataCite-retrospective/RSC/depositions/lib/dictionaries/cif_core.dic
dictionary named 'cif_core.dic' version 2.4.2 last updated on
2011-04-26.

Automatic conversion script
Id: cif_fix_values 6909 2019-04-08 15:41:33Z antanas 
;
_cod_database_code 7237218

loop_
_space_group_symop_id
_space_group_symop_operation_xyz
1 x,y,z
2 -x,-y,z
3 -x,y,-z
4 x,-y,-z
5 z,x,y
6 z,-x,-y
7 -z,-x,y
8 -z,x,-y
9 y,z,x
10 -y,z,-x
11 y,-z,-x
12 -y,-z,x
13 y,x,-z
14 -y,-x,-z
15 y,-x,z
16 -y,x,z
17 x,z,-y
18 -x,z,y
19 -x,-z,-y
20 x,-z,y
21 z,y,-x
22 z,-y,x
23 -z,y,x
24 -z,-y,-x
25 x+1/2,y+1/2,z+1/2
26 -x+1/2,-y+1/2,z+1/2
27 -x+1/2,y+1/2,-z+1/2
28 x+1/2,-y+1/2,-z+1/2
29 z+1/2,x+1/2,y+1/2
30 z+1/2,-x+1/2,-y+1/2
31 -z+1/2,-x+1/2,y+1/2
32 -z+1/2,x+1/2,-y+1/2
33 y+1/2,z+1/2,x+1/2
34 -y+1/2,z+1/2,-x+1/2
35 y+1/2,-z+1/2,-x+1/2
36 -y+1/2,-z+1/2,x+1/2
37 y+1/2,x+1/2,-z+1/2
38 -y+1/2,-x+1/2,-z+1/2
39 y+1/2,-x+1/2,z+1/2
40 -y+1/2,x+1/2,z+1/2
41 x+1/2,z+1/2,-y+1/2
42 -x+1/2,z+1/2,y+1/2
43 -x+1/2,-z+1/2,-y+1/2
44 x+1/2,-z+1/2,y+1/2
45 z+1/2,y+1/2,-x+1/2
46 z+1/2,-y+1/2,x+1/2
47 -z+1/2,y+1/2,x+1/2
48 -z+1/2,-y+1/2,-x+1/2

loop_
_atom_site_label
_atom_site_type_symbol
_atom_site_fract_x
_atom_site_fract_y
_atom_site_fract_z
_atom_site_adp_type
_atom_site_U_iso_or_equiv
_atom_site_site_symmetry_multiplicity
_atom_site_occupancy
_atom_site_calc_flag
Al1 Al 0.25 0.10449(18) 0.39551(18) Uiso 0.0071(4) 24 0.8917 d
Si1 Si 0.25 0.10449(18) 0.39551(18) Uiso 0.0071(4) 24 0.1083 d
P1 P 0.75 0.89751(18) 0.60249(18) Uiso 0.0085(4) 24 0.5958 d
Si2 Si 0.75 0.89751(18) 0.60249(18) Uiso 0.0085(4) 24 0.4042 d
O1 O 0.3390(3) 0.12972(14) 0.3298(3) Uiso 0.0142(6) 48 1 d
O2 O 0.27885(13) 0.11935(14) 0.5045(4) Uiso 0.0142(6) 48 1 d
Ow1 O 1.3875(12) 0.5310(12) -0.2984(10) Uiso 0.071(4) 48 0.1630(3) d
Ow2 O 0.25 0.75 0.75 Uiso 0.071(4) 8 0.00500(2) d
N1 N 2.1950(5) 3.5009(12) -0.5458(8) Uiso 0.042(3) 48 0.1521 d
C1 C 2.2713(15) 3.536(4) -0.5013(11) Uiso 0.042(3) 48 0.1521 d
C2 C 2.343(2) 3.561(5) -0.5675(17) Uiso 0.042(3) 48 0.1521 d
C3 C 2.1251(10) 3.478(2) -0.4833(10) Uiso 0.042(3) 48 0.1521 d
C4 C 2.330(5) 3.652(4) -0.607(2) Uiso 0.042(3) 48 0.1521 d
C5 C 2.0360(7) 3.511(6) -0.5151(18) Uiso 0.042(3) 48 0.1521 d
H1 H 2.215(2) 3.4391(13) -0.5837(12) Uiso 0.062(5) 48 0.1521 d
H2 H 2.2981(11) 3.485(5) -0.4533(13) Uiso 0.062(5) 48 0.1521 d
H3 H 2.252(4) 3.598(3) -0.4632(16) Uiso 0.062(5) 48 0.1521 d
H4 H 2.3430(9) 3.510(5) -0.6231(16) Uiso 0.062(5) 48 0.1521 d
H5 H 2.410(2) 3.559(8) -0.533(2) Uiso 0.062(5) 48 0.1521 d
H6 H 2.1406(15) 3.5095(18) -0.4166(10) Uiso 0.062(5) 48 0.1521 d
H7 H 2.122(3) 3.404(2) -0.4754(17) Uiso 0.062(5) 48 0.1521 d
H8 H 2.285(7) 3.692(3) -0.563(3) Uiso 0.062(5) 48 0.1521 d
H9 H 2.300(5) 3.646(3) -0.676(2) Uiso 0.062(5) 48 0.1521 d
H10 H 2.397(7) 3.687(7) -0.612(3) Uiso 0.062(5) 48 0.1521 d
H11 H 1.9866(17) 3.455(7) -0.515(2) Uiso 0.062(5) 48 0.1521 d
H12 H 2.0427(14) 3.538(6) -0.5851(19) Uiso 0.062(5) 48 0.1521 d
H13 H 2.012(3) 3.566(6) -0.470(2) Uiso 0.062(5) 48 0.1521 d
H14 H 2.1682(18) 3.552(2) -0.5941(11) Uiso 0.062(5) 48 0.1521 d

loop_
_atom_type_symbol
_atom_type_scat_dispersion_real
_atom_type_scat_dispersion_imag
_atom_type_scat_source
C 0.0033 0.0016 'International Tables Vol C tables 4.2.6.8 and 6.1.1.1'
H 0.0000 0.0000 'International Tables Vol C tables 4.2.6.8 and 6.1.1.1'
Al 0.0645 0.0514 'International Tables Vol C tables 4.2.6.8 and 6.1.1.1'
N 0.0061 0.0033 'International Tables Vol C tables 4.2.6.8 and 6.1.1.1'
O 0.0106 0.0060 'International Tables Vol C tables 4.2.6.8 and 6.1.1.1'
P 0.1023 0.0942 'International Tables Vol C tables 4.2.6.8 and 6.1.1.1'
Si 0.0817 0.0704 'International Tables Vol C tables 4.2.6.8 and 6.1.1.1'

loop_
_geom_angle_atom_site_label_1
_geom_angle_atom_site_label_2
_geom_angle_atom_site_label_3
_geom_angle_site_symmetry_1
_geom_angle_site_symmetry_3
_geom_angle
Si2 P1 O1 . 29_555 0
Si2 P1 O1 . 24_666 0
Si2 P1 O2 . 2_665 0
Si2 P1 O2 . 44_565 0
O1 P1 O1 29_555 24_666 107.6(2)
O1 P1 O2 29_555 2_665 112.02(19)
O1 P1 O2 29_555 44_565 106.2(2)
O1 P1 O2 24_666 2_665 106.2(2)
O1 P1 O2 24_666 44_565 112.02(19)
O2 P1 O2 2_665 44_565 112.7(2)
P1 Si2 O1 . 29_555 0
P1 Si2 O1 . 24_666 0
P1 Si2 O2 . 2_665 0
P1 Si2 O2 . 44_565 0
O1 Si2 O1 29_555 24_666 107.6(2)
O1 Si2 O2 29_555 2_665 112.02(19)
O1 Si2 O2 29_555 44_565 106.2(2)
O1 Si2 O2 24_666 2_665 106.2(2)
O1 Si2 O2 24_666 44_565 112.02(19)
O2 Si2 O2 2_665 44_565 112.7(2)
P1 O1 Si2 33_444 33_444 0.0(5)
P1 O2 Si2 2_665 2_665 0.0(5)
C1 N1 C3 . . 111.5(13)
N1 C1 C2 . . 110.8(18)
C1 C2 C4 . . 113(5)
N1 C3 C5 . . 111(2)

loop_
_geom_bond_atom_site_label_1
_geom_bond_atom_site_label_2
_geom_bond_site_symmetry_2
_geom_bond_distance
Al1 Si1 . 0
P1 Si2 . 0
P1 O1 29_555 1.556(5)
P1 O1 24_666 1.556(5)
P1 O2 2_665 1.569(6)
P1 O2 44_565 1.569(6)
Si2 O1 29_555 1.556(5)
Si2 O1 24_666 1.556(5)
Si2 O2 2_665 1.569(6)
Si2 O2 44_565 1.569(6)
Ow1 C1 10_*67 1.32(6)
Ow1 C2 21_727 1.06(4)
Ow1 H3 10_*67 0.74(6)
Ow1 H4 21_727 0.76(4)
N1 N1 4_5*4 1.389(17)
N1 N1 17_598 0.98(2)
N1 N1 20_581 0.98(2)
N1 C1 . 1.44(3)
N1 C1 4_5*4 1.47(3)
N1 C1 17_598 1.17(3)
N1 C3 . 1.463(19)
N1 C3 4_5*4 1.191(19)
N1 C3 17_598 1.50(3)
N1 C3 20_581 1.151(19)
C1 C1 4_5*4 1.09(9)
C1 C1 17_598 0.77(6)
C1 C1 20_581 0.77(6)
C1 C2 . 1.53(4)
C1 C2 20_581 1.52(6)
C1 H2 4_5*4 0.86(4)
C1 H2 17_598 0.50(5)
C2 C4 . 1.52(9)
C2 H2 4_5*4 1.02(8)
C2 H10 12_*82 1.05(10)
C3 C3 4_5*4 0.84(4)
C3 C3 17_598 0.59(3)
C3 C3 20_581 0.59(3)
C3 C5 . 1.52(4)
C3 C5 4_5*4 1.36(2)
C3 C5 17_598 1.42(3)
C3 C5 20_581 1.47(2)
C3 H6 20_581 0.97(3)
C4 C4 6_8*8 1.20(8)
C4 C4 12_*82 1.20(8)
C4 H9 6_8*8 0.94(8)
C4 H10 12_*82 0.66(9)
C5 C5 2_9*5 1.14(4)
C5 C5 3_954 1.18(2)
C5 C5 4_5*4 0.57(8)
C5 C5 17_598 0.40(9)
C5 C5 18_991 1.23(5)
C5 C5 19_988 1.095(17)
C5 C5 20_581 0.40(9)
C5 H11 2_9*5 0.62(12)
C5 H11 3_954 1.02(12)
C5 H11 4_5*4 1.02(8)
C5 H11 18_991 0.69(9)
C5 H11 19_988 0.98(10)
C5 H11 20_581 0.88(6)
C5 H13 17_598 0.90(9)
H4 H4 22_8*2 0.79(5)
H6 H7 17_598 0.41(4)
H11 H11 3_954 0.61(4)
H11 H11 18_991 0.76(10)
H11 H13 2_9*5 0.75(7)
H11 H13 4_5*4 0.55(9)
H11 H13 19_988 0.81(10)
H12 H13 17_598 0.56(7)
H13 H13 18_991 0.85(9)
